data_4063863
loop_
_publ_author_name
'Kong, Yong'
'Wen, Lifang'
'Song, Haibin'
'Xu, Shansheng'
'Yang, Min'
'Liu, Binyuan'
'Wang, Baiquan'

_publ_section_title
;
 Synthesis, Structures, and Norbornene Polymerization Behavior of
 Aryloxide-N-Heterocyclic Carbene Ligated Palladacycles
;
_journal_issue 1
_journal_name_full Organometallics
_journal_page_first 153
_journal_paper_doi 10.1021/om100994s
_journal_volume 30
_journal_year 2011
_chemical_formula_sum 'C31 H45 Cl2 N3 O Pd'
_chemical_formula_weight 653.00
_chemical_name_systematic
; 
 ? 
;
_space_group_IT_number 88
_symmetry_cell_setting tetragonal
_symmetry_space_group_name_Hall '-I 4ad'
_symmetry_space_group_name_H-M 'I 41/a :2'
_atom_sites_solution_hydrogens geom
_atom_sites_solution_primary direct
_atom_sites_solution_secondary difmap
_audit_creation_method SHELXL-97
_cell_angle_alpha 90.00
_cell_angle_beta 90.00
_cell_angle_gamma 90.00
_cell_formula_units_Z 16
_cell_length_a 21.183(3)
_cell_length_b 21.183(3)
_cell_length_c 34.642(7)
_cell_measurement_reflns_used 24019
_cell_measurement_temperature 113(2)
_cell_measurement_theta_max 27.9
_cell_measurement_theta_min 1.2
_cell_volume 15545(4)
_computing_cell_refinement CrystalClear
_computing_data_collection 'CrystalClear(Rigaku/MSC Inc., 2005)'
_computing_data_reduction CrystalClear
_computing_molecular_graphics 'Bruker SHELXTL'
_computing_publication_material 'Bruker SHELXTL'
_computing_structure_refinement 'SHELXL-97 (Sheldrick, 1997)'
_computing_structure_solution 'SHELXS-97 (Sheldrick, 1990)'
_diffrn_ambient_temperature 113(2)
_diffrn_detector_area_resol_mean 7.31
_diffrn_measured_fraction_theta_full 0.999
_diffrn_measured_fraction_theta_max 0.999
_diffrn_measurement_device_type 'Rigaku Saturn CCD area detector'
_diffrn_measurement_method '\w and \f scans'
_diffrn_radiation_monochromator confocal
_diffrn_radiation_source 'rotating anode'
_diffrn_radiation_type MoK\a
_diffrn_radiation_wavelength 0.71073
_diffrn_reflns_av_R_equivalents 0.0448
_diffrn_reflns_av_sigmaI/netI 0.0273
_diffrn_reflns_limit_h_max 27
_diffrn_reflns_limit_h_min -27
_diffrn_reflns_limit_k_max 17
_diffrn_reflns_limit_k_min -27
_diffrn_reflns_limit_l_max 45
_diffrn_reflns_limit_l_min -45
_diffrn_reflns_number 64891
_diffrn_reflns_theta_full 27.86
_diffrn_reflns_theta_max 27.86
_diffrn_reflns_theta_min 1.13
_diffrn_standards_decay_% 0
_diffrn_standards_interval_count 0
_diffrn_standards_interval_time 0
_diffrn_standards_number 0
_exptl_absorpt_coefficient_mu 0.637
_exptl_absorpt_correction_T_max 0.9274
_exptl_absorpt_correction_T_min 0.9049
_exptl_absorpt_correction_type multi-scan
_exptl_absorpt_process_details CrystalClear
_exptl_crystal_density_diffrn 1.116
_exptl_crystal_density_method 'not measured'
_exptl_crystal_F_000 5440
_exptl_crystal_size_max 0.16
_exptl_crystal_size_mid 0.14
_exptl_crystal_size_min 0.12
_platon_squeeze_details
;
;
_refine_diff_density_max 1.498
_refine_diff_density_min -0.799
_refine_diff_density_rms 0.118
_refine_ls_extinction_method none
_refine_ls_goodness_of_fit_ref 1.105
_refine_ls_hydrogen_treatment constr
_refine_ls_matrix_type full
_refine_ls_number_parameters 381
_refine_ls_number_reflns 9257
_refine_ls_number_restraints 42
_refine_ls_restrained_S_all 1.122
_refine_ls_R_factor_all 0.0473
_refine_ls_R_factor_gt 0.0429
_refine_ls_shift/su_max 0.005
_refine_ls_shift/su_mean 0.000
_refine_ls_structure_factor_coef Fsqd
_refine_ls_weighting_details 'calc w=1/[\s^2^(Fo^2^)+(0.0572P)^2^+43.6075P] where P=(Fo^2^+2Fc^2^)/3'
_refine_ls_weighting_scheme calc
_refine_ls_wR_factor_gt 0.1140
_refine_ls_wR_factor_ref 0.1168
_reflns_number_gt 8399
_reflns_number_total 9257
_reflns_threshold_expression >2sigma(I)
_cod_data_source_file om100994s_si_001.cif
_cod_data_source_block r90507c1
_cod_depositor_comments
;
The following automatic conversions were performed:

'_symmetry_cell_setting' value 'Tetragonal' changed to 'tetragonal'
according to /home/saulius/struct/CIF-dictionaries/cif_core.dic
dictionary named 'cif_core.dic' version 2.4.1 from 2010-06-29.

Automatic conversion script
Id: cif_fix_values 1715 2011-07-08 13:25:40Z adriana 
;
_cod_original_sg_symbol_H-M I4(1)/a
_cod_database_code 4063863

loop_
_symmetry_equiv_pos_as_xyz
'x, y, z'
'-x+1/2, -y, z+1/2'
'-y+3/4, x+1/4, z+1/4'
'y+3/4, -x+3/4, z+3/4'
'x+1/2, y+1/2, z+1/2'
'-x+1, -y+1/2, z+1'
'-y+5/4, x+3/4, z+3/4'
'y+5/4, -x+5/4, z+5/4'
'-x, -y, -z'
'x-1/2, y, -z-1/2'
'y-3/4, -x-1/4, -z-1/4'
'-y-3/4, x-3/4, -z-3/4'
'-x+1/2, -y+1/2, -z+1/2'
'x, y+1/2, -z'
'y-1/4, -x+1/4, -z+1/4'
'-y-1/4, x-1/4, -z-1/4'

loop_
_atom_site_label
_atom_site_type_symbol
_atom_site_fract_x
_atom_site_fract_y
_atom_site_fract_z
_atom_site_U_iso_or_equiv
_atom_site_adp_type
_atom_site_occupancy
_atom_site_symmetry_multiplicity
_atom_site_calc_flag
_atom_site_refinement_flags
_atom_site_disorder_assembly
_atom_site_disorder_group
Pd1 Pd 0.852599(8) 1.097657(8) 0.508131(5) 0.01440(7) Uani 1 1 d . . .
O1 O 0.77232(8) 1.08305(8) 0.54301(5) 0.0184(3) Uani 1 1 d . . .
N1 N 0.87953(9) 1.03215(9) 0.58130(6) 0.0151(4) Uani 1 1 d . . .
N2 N 0.97457(10) 1.05553(10) 0.59982(6) 0.0170(4) Uani 1 1 d . . .
N3 N 0.79897(10) 1.14310(11) 0.46354(6) 0.0206(4) Uani 1 1 d . . .
C1 C 0.81828(11) 1.00304(11) 0.58276(7) 0.0158(4) Uani 1 1 d . . .
C2 C 0.81352(12) 0.94551(12) 0.60217(7) 0.0193(5) Uani 1 1 d . . .
H2 H 0.8505 0.9263 0.6122 0.023 Uiso 1 1 calc R . .
C3 C 0.75589(13) 0.91605(12) 0.60701(7) 0.0206(5) Uani 1 1 d . . .
C4 C 0.70310(12) 0.94789(13) 0.59221(7) 0.0208(5) Uani 1 1 d . . .
H4 H 0.6627 0.9296 0.5965 0.025 Uiso 1 1 calc R . .
C5 C 0.70571(11) 1.00389(12) 0.57184(7) 0.0181(5) Uani 1 1 d . . .
C6 C 0.76638(11) 1.03274(11) 0.56474(7) 0.0162(5) Uani 1 1 d . . .
C7 C 0.74923(14) 0.85110(13) 0.62615(8) 0.0270(6) Uani 1 1 d . . .
C8 C 0.81344(18) 0.82406(17) 0.63822(14) 0.0514(10) Uani 1 1 d . . .
H8A H 0.8416 0.8229 0.6158 0.077 Uiso 1 1 calc R . .
H8B H 0.8077 0.7812 0.6482 0.077 Uiso 1 1 calc R . .
H8C H 0.8320 0.8508 0.6583 0.077 Uiso 1 1 calc R . .
C9 C 0.72063(18) 0.80498(15) 0.59698(10) 0.0393(8) Uani 1 1 d . . .
H9A H 0.6799 0.8213 0.5880 0.059 Uiso 1 1 calc R . .
H9B H 0.7143 0.7638 0.6093 0.059 Uiso 1 1 calc R . .
H9C H 0.7493 0.8002 0.5750 0.059 Uiso 1 1 calc R . .
C10 C 0.7056(2) 0.85535(17) 0.66106(10) 0.0501(10) Uani 1 1 d . . .
H10A H 0.7231 0.8853 0.6798 0.075 Uiso 1 1 calc R . .
H10B H 0.7017 0.8136 0.6731 0.075 Uiso 1 1 calc R . .
H10C H 0.6638 0.8699 0.6527 0.075 Uiso 1 1 calc R . .
C11 C 0.64529(12) 1.03454(13) 0.55611(8) 0.0221(5) Uani 1 1 d . . .
C12 C 0.58551(13) 0.99954(16) 0.56875(9) 0.0317(6) Uani 1 1 d . . .
H12A H 0.5861 0.9566 0.5583 0.048 Uiso 1 1 calc R . .
H12B H 0.5483 1.0220 0.5591 0.048 Uiso 1 1 calc R . .
H12C H 0.5839 0.9977 0.5970 0.048 Uiso 1 1 calc R . .
C13 C 0.63998(14) 1.10320(14) 0.57057(9) 0.0298(6) Uani 1 1 d . . .
H13A H 0.6391 1.1035 0.5989 0.045 Uiso 1 1 calc R . .
H13B H 0.6011 1.1222 0.5606 0.045 Uiso 1 1 calc R . .
H13C H 0.6764 1.1275 0.5615 0.045 Uiso 1 1 calc R . .
C14 C 0.64670(13) 1.03277(15) 0.51165(8) 0.0273(6) Uani 1 1 d . . .
H14A H 0.6866 1.0507 0.5024 0.041 Uiso 1 1 calc R . .
H14B H 0.6113 1.0575 0.5014 0.041 Uiso 1 1 calc R . .
H14C H 0.6431 0.9890 0.5028 0.041 Uiso 1 1 calc R . .
C15 C 0.92142(12) 1.02714(12) 0.61014(7) 0.0174(5) Uani 1 1 d . . .
H15 H 0.9142 1.0066 0.6341 0.021 Uiso 1 1 calc R . .
C16 C 0.96579(12) 1.07972(12) 0.56284(7) 0.0180(5) Uani 1 1 d . . .
H16 H 0.9966 1.1023 0.5485 0.022 Uiso 1 1 calc R . .
C17 C 0.90604(11) 1.06607(11) 0.55037(7) 0.0156(4) Uani 1 1 d . . .
C18 C 1.03377(12) 1.06027(12) 0.62329(7) 0.0203(5) Uani 1 1 d . . .
C19 C 1.05273(15) 1.12970(14) 0.62501(10) 0.0324(7) Uani 1 1 d . . .
H19A H 1.0635 1.1445 0.5990 0.049 Uiso 1 1 calc R . .
H19B H 1.0894 1.1346 0.6420 0.049 Uiso 1 1 calc R . .
H19C H 1.0175 1.1547 0.6351 0.049 Uiso 1 1 calc R . .
C20 C 1.08484(14) 1.02115(16) 0.60323(9) 0.0326(7) Uani 1 1 d . . .
H20A H 1.0711 0.9770 0.6016 0.049 Uiso 1 1 calc R . .
H20B H 1.1242 1.0237 0.6181 0.049 Uiso 1 1 calc R . .
H20C H 1.0919 1.0377 0.5772 0.049 Uiso 1 1 calc R . .
C21 C 1.02151(14) 1.03432(16) 0.66351(8) 0.0313(6) Uani 1 1 d . . .
H21A H 0.9865 1.0575 0.6754 0.047 Uiso 1 1 calc R . .
H21B H 1.0595 1.0393 0.6793 0.047 Uiso 1 1 calc R . .
H21C H 1.0106 0.9895 0.6617 0.047 Uiso 1 1 calc R . .
C22 C 0.92294(12) 1.11211(12) 0.47130(7) 0.0180(5) Uani 1 1 d . . .
C23 C 0.98314(12) 1.08478(12) 0.46985(7) 0.0198(5) Uani 1 1 d . . .
H23 H 0.9947 1.0547 0.4889 0.024 Uiso 1 1 calc R . .
C24 C 1.02653(13) 1.10052(13) 0.44110(8) 0.0245(5) Uani 1 1 d . . .
H24 H 1.0674 1.0822 0.4413 0.029 Uiso 1 1 calc R . .
C25 C 1.01015(14) 1.14287(14) 0.41223(8) 0.0285(6) Uani 1 1 d . . .
H25 H 1.0397 1.1535 0.3926 0.034 Uiso 1 1 calc R . .
C26 C 0.94986(14) 1.16969(14) 0.41223(8) 0.0278(6) Uani 1 1 d . . .
H26 H 0.9378 1.1979 0.3922 0.033 Uiso 1 1 calc R . .
C27 C 0.90768(13) 1.15505(12) 0.44149(8) 0.0214(5) Uani 1 1 d . . .
C28 C 0.84427(13) 1.18645(13) 0.44414(8) 0.0255(6) Uani 1 1 d . . .
H28A H 0.8479 1.2262 0.4590 0.031 Uiso 1 1 calc R . .
H28B H 0.8288 1.1969 0.4179 0.031 Uiso 1 1 calc R . .
C29 C 0.77657(14) 1.09573(15) 0.43528(8) 0.0282(6) Uani 1 1 d . . .
H29A H 0.7496 1.0648 0.4484 0.042 Uiso 1 1 calc R . .
H29B H 0.8129 1.0741 0.4238 0.042 Uiso 1 1 calc R . .
H29C H 0.7524 1.1169 0.4149 0.042 Uiso 1 1 calc R . .
C30 C 0.74471(14) 1.17922(15) 0.47873(9) 0.0298(6) Uani 1 1 d . . .
H30A H 0.7225 1.1997 0.4573 0.045 Uiso 1 1 calc R . .
H30B H 0.7599 1.2114 0.4968 0.045 Uiso 1 1 calc R . .
H30C H 0.7158 1.1505 0.4921 0.045 Uiso 1 1 calc R . .
Cl1 Cl 0.84259(9) 0.86745(10) 0.49381(5) 0.0771(5) Uani 0.75 1 d PDU A 1
Cl2 Cl 0.74824(8) 0.92782(7) 0.44602(4) 0.0564(4) Uani 0.75 1 d PDU A 1
C31 C 0.7892(3) 0.9290(2) 0.49070(14) 0.0516(13) Uani 0.75 1 d PDU A 1
H31A H 0.8119 0.9696 0.4934 0.062 Uiso 0.75 1 calc PR A 1
H31B H 0.7584 0.9257 0.5121 0.062 Uiso 0.75 1 calc PR A 1
Cl2' Cl 0.6950(3) 0.8455(3) 0.49148(18) 0.0900(18) Uani 0.25 1 d PDU B 2
Cl1' Cl 0.7929(4) 0.9188(3) 0.4587(2) 0.0921(19) Uani 0.25 1 d PDU B 2
C31' C 0.7677(5) 0.8792(7) 0.5022(3) 0.054(4) Uani 0.25 1 d PDU B 2
H31C H 0.7985 0.8463 0.5096 0.065 Uiso 0.25 1 calc PR B 2
H31D H 0.7636 0.9097 0.5237 0.065 Uiso 0.25 1 calc PR B 2

loop_
_atom_site_aniso_label
_atom_site_aniso_U_11
_atom_site_aniso_U_22
_atom_site_aniso_U_33
_atom_site_aniso_U_23
_atom_site_aniso_U_13
_atom_site_aniso_U_12
Pd1 0.01531(10) 0.01426(10) 0.01362(11) 0.00035(6) -0.00088(6) 0.00043(6)
O1 0.0163(8) 0.0212(9) 0.0178(8) 0.0024(7) 0.0016(6) 0.0021(7)
N1 0.0159(10) 0.0147(9) 0.0148(9) -0.0010(7) -0.0016(7) 0.0004(7)
N2 0.0169(10) 0.0178(10) 0.0163(10) -0.0026(8) -0.0033(8) 0.0005(8)
N3 0.0195(10) 0.0237(11) 0.0186(10) 0.0055(8) -0.0014(8) 0.0021(8)
C1 0.0158(11) 0.0164(11) 0.0153(11) -0.0020(9) 0.0013(8) -0.0025(9)
C2 0.0215(12) 0.0182(12) 0.0180(11) -0.0007(9) -0.0029(9) 0.0004(9)
C3 0.0257(13) 0.0184(12) 0.0178(12) 0.0001(9) 0.0008(10) -0.0039(10)
C4 0.0193(12) 0.0247(13) 0.0183(12) -0.0032(10) 0.0033(9) -0.0067(10)
C5 0.0160(11) 0.0229(12) 0.0155(11) -0.0051(9) 0.0001(9) -0.0010(9)
C6 0.0177(11) 0.0181(11) 0.0127(10) -0.0029(8) -0.0005(8) -0.0015(9)
C7 0.0306(15) 0.0195(13) 0.0310(15) 0.0030(11) 0.0016(12) -0.0067(11)
C8 0.045(2) 0.0306(18) 0.078(3) 0.0261(18) -0.0143(19) -0.0084(15)
C9 0.052(2) 0.0219(14) 0.0437(19) -0.0050(13) 0.0060(16) -0.0065(13)
C10 0.087(3) 0.0277(17) 0.0350(18) 0.0056(14) 0.0257(19) -0.0049(17)
C11 0.0164(12) 0.0300(14) 0.0200(12) -0.0013(10) 0.0012(9) 0.0001(10)
C12 0.0173(13) 0.0478(18) 0.0301(15) 0.0034(13) 0.0027(11) -0.0017(12)
C13 0.0248(14) 0.0324(15) 0.0322(16) -0.0037(12) 0.0005(12) 0.0082(11)
C14 0.0206(13) 0.0419(17) 0.0194(13) 0.0003(11) -0.0016(10) 0.0002(11)
C15 0.0179(11) 0.0177(11) 0.0167(11) -0.0009(9) -0.0026(9) -0.0001(9)
C16 0.0184(12) 0.0188(12) 0.0167(11) -0.0001(9) -0.0004(9) -0.0001(9)
C17 0.0167(11) 0.0141(11) 0.0160(11) -0.0006(8) 0.0009(9) 0.0003(8)
C18 0.0168(11) 0.0240(13) 0.0201(12) -0.0027(10) -0.0047(9) 0.0003(9)
C19 0.0291(15) 0.0283(15) 0.0399(17) -0.0032(12) -0.0168(13) -0.0054(12)
C20 0.0200(13) 0.0429(18) 0.0351(16) -0.0116(13) -0.0039(12) 0.0075(12)
C21 0.0232(14) 0.0474(18) 0.0234(14) 0.0044(12) -0.0085(11) -0.0044(12)
C22 0.0199(12) 0.0173(11) 0.0167(11) 0.0000(9) 0.0010(9) -0.0025(9)
C23 0.0219(12) 0.0182(12) 0.0193(12) -0.0043(9) 0.0010(9) 0.0021(9)
C24 0.0225(13) 0.0251(13) 0.0260(13) -0.0058(11) 0.0039(10) -0.0007(10)
C25 0.0293(15) 0.0327(15) 0.0234(13) 0.0011(11) 0.0090(11) -0.0045(12)
C26 0.0322(15) 0.0280(14) 0.0233(13) 0.0071(11) 0.0025(11) -0.0035(11)
C27 0.0227(13) 0.0192(12) 0.0224(12) 0.0020(10) 0.0003(10) -0.0021(10)
C28 0.0266(14) 0.0222(13) 0.0278(14) 0.0109(11) 0.0002(11) 0.0007(10)
C29 0.0271(14) 0.0383(16) 0.0192(13) 0.0029(11) -0.0063(10) -0.0050(12)
C30 0.0240(14) 0.0338(15) 0.0317(15) 0.0109(12) 0.0028(11) 0.0109(12)
Cl1 0.0895(13) 0.0767(11) 0.0652(10) -0.0068(8) -0.0291(9) 0.0126(9)
Cl2 0.0671(9) 0.0509(7) 0.0512(7) -0.0246(6) -0.0200(7) 0.0161(7)
C31 0.073(4) 0.047(3) 0.035(3) -0.020(2) -0.013(2) 0.000(3)
Cl2' 0.130(5) 0.057(3) 0.083(4) -0.001(3) -0.004(3) 0.014(3)
Cl1' 0.117(5) 0.061(3) 0.098(4) 0.007(3) 0.030(4) 0.011(3)
C31' 0.036(6) 0.068(8) 0.058(7) -0.044(6) 0.028(6) -0.008(6)

loop_
_atom_type_symbol
_atom_type_description
_atom_type_scat_dispersion_real
_atom_type_scat_dispersion_imag
_atom_type_scat_source
C C 0.0033 0.0016 'International Tables Vol C Tables 4.2.6.8 and 6.1.1.4'
H H 0.0000 0.0000 'International Tables Vol C Tables 4.2.6.8 and 6.1.1.4'
N N 0.0061 0.0033 'International Tables Vol C Tables 4.2.6.8 and 6.1.1.4'
O O 0.0106 0.0060 'International Tables Vol C Tables 4.2.6.8 and 6.1.1.4'
Cl Cl 0.1484 0.1585 'International Tables Vol C Tables 4.2.6.8 and 6.1.1.4'
Pd Pd -0.9988 1.0072 'International Tables Vol C Tables 4.2.6.8 and 6.1.1.4'

loop_
_geom_angle_atom_site_label_1
_geom_angle_atom_site_label_2
_geom_angle_atom_site_label_3
_geom_angle
C17 Pd1 C22 95.66(10)
C17 Pd1 O1 89.31(9)
C22 Pd1 O1 174.86(9)
C17 Pd1 N3 173.11(9)
C22 Pd1 N3 82.27(10)
O1 Pd1 N3 92.95(8)
C6 O1 Pd1 121.72(15)
C15 N1 C17 110.1(2)
C15 N1 C1 122.5(2)
C17 N1 C1 127.3(2)
C15 N2 C16 107.6(2)
C15 N2 C18 126.5(2)
C16 N2 C18 125.9(2)
C30 N3 C29 109.7(2)
C30 N3 C28 110.0(2)
C29 N3 C28 109.1(2)
C30 N3 Pd1 112.81(17)
C29 N3 Pd1 109.98(17)
C28 N3 Pd1 105.10(16)
C2 C1 C6 123.1(2)
C2 C1 N1 117.2(2)
C6 C1 N1 119.7(2)
C3 C2 C1 121.1(2)
C3 C2 H2 119.4
C1 C2 H2 119.4
C2 C3 C4 116.3(2)
C2 C3 C7 122.6(2)
C4 C3 C7 121.1(2)
C5 C4 C3 124.6(2)
C5 C4 H4 117.7
C3 C4 H4 117.7
C4 C5 C6 119.1(2)
C4 C5 C11 120.7(2)
C6 C5 C11 120.2(2)
O1 C6 C1 122.8(2)
O1 C6 C5 121.8(2)
C1 C6 C5 115.4(2)
C10 C7 C9 108.7(3)
C10 C7 C8 110.1(3)
C9 C7 C8 107.0(3)
C10 C7 C3 110.2(2)
C9 C7 C3 108.9(2)
C8 C7 C3 111.8(2)
C7 C8 H8A 109.5
C7 C8 H8B 109.5
H8A C8 H8B 109.5
C7 C8 H8C 109.5
H8A C8 H8C 109.5
H8B C8 H8C 109.5
C7 C9 H9A 109.5
C7 C9 H9B 109.5
H9A C9 H9B 109.5
C7 C9 H9C 109.5
H9A C9 H9C 109.5
H9B C9 H9C 109.5
C7 C10 H10A 109.5
C7 C10 H10B 109.5
H10A C10 H10B 109.5
C7 C10 H10C 109.5
H10A C10 H10C 109.5
H10B C10 H10C 109.5
C12 C11 C5 112.5(2)
C12 C11 C14 106.9(2)
C5 C11 C14 109.2(2)
C12 C11 C13 107.7(2)
C5 C11 C13 110.1(2)
C14 C11 C13 110.4(2)
C11 C12 H12A 109.5
C11 C12 H12B 109.5
H12A C12 H12B 109.5
C11 C12 H12C 109.5
H12A C12 H12C 109.5
H12B C12 H12C 109.5
C11 C13 H13A 109.5
C11 C13 H13B 109.5
H13A C13 H13B 109.5
C11 C13 H13C 109.5
H13A C13 H13C 109.5
H13B C13 H13C 109.5
C11 C14 H14A 109.5
C11 C14 H14B 109.5
H14A C14 H14B 109.5
C11 C14 H14C 109.5
H14A C14 H14C 109.5
H14B C14 H14C 109.5
N2 C15 N1 109.0(2)
N2 C15 H15 125.5
N1 C15 H15 125.5
C17 C16 N2 109.7(2)
C17 C16 H16 125.2
N2 C16 H16 125.2
C16 C17 N1 103.7(2)
C16 C17 Pd1 134.05(19)
N1 C17 Pd1 120.69(17)
N2 C18 C21 109.3(2)
N2 C18 C19 107.8(2)
C21 C18 C19 111.0(2)
N2 C18 C20 108.0(2)
C21 C18 C20 110.0(2)
C19 C18 C20 110.7(2)
C18 C19 H19A 109.5
C18 C19 H19B 109.5
H19A C19 H19B 109.5
C18 C19 H19C 109.5
H19A C19 H19C 109.5
H19B C19 H19C 109.5
C18 C20 H20A 109.5
C18 C20 H20B 109.5
H20A C20 H20B 109.5
C18 C20 H20C 109.5
H20A C20 H20C 109.5
H20B C20 H20C 109.5
C18 C21 H21A 109.5
C18 C21 H21B 109.5
H21A C21 H21B 109.5
C18 C21 H21C 109.5
H21A C21 H21C 109.5
H21B C21 H21C 109.5
C23 C22 C27 116.6(2)
C23 C22 Pd1 129.96(19)
C27 C22 Pd1 113.39(18)
C24 C23 C22 121.7(2)
C24 C23 H23 119.1
C22 C23 H23 119.1
C25 C24 C23 120.3(3)
C25 C24 H24 119.9
C23 C24 H24 119.9
C24 C25 C26 119.4(3)
C24 C25 H25 120.3
C26 C25 H25 120.3
C27 C26 C25 119.8(3)
C27 C26 H26 120.1
C25 C26 H26 120.1
C26 C27 C22 122.1(3)
C26 C27 C28 121.5(2)
C22 C27 C28 116.4(2)
N3 C28 C27 109.3(2)
N3 C28 H28A 109.8
C27 C28 H28A 109.8
N3 C28 H28B 109.8
C27 C28 H28B 109.8
H28A C28 H28B 108.3
N3 C29 H29A 109.5
N3 C29 H29B 109.5
H29A C29 H29B 109.5
N3 C29 H29C 109.5
H29A C29 H29C 109.5
H29B C29 H29C 109.5
N3 C30 H30A 109.5
N3 C30 H30B 109.5
H30A C30 H30B 109.5
N3 C30 H30C 109.5
H30A C30 H30C 109.5
H30B C30 H30C 109.5
Cl1 C31 Cl2 111.3(3)
Cl1 C31 H31A 109.4
Cl2 C31 H31A 109.4
Cl1 C31 H31B 109.4
Cl2 C31 H31B 109.4
H31A C31 H31B 108.0
Cl2' C31' Cl1' 106.0(6)
Cl2' C31' H31C 110.5
Cl1' C31' H31C 110.5
Cl2' C31' H31D 110.5
Cl1' C31' H31D 110.5
H31C C31' H31D 108.7

loop_
_geom_bond_atom_site_label_1
_geom_bond_atom_site_label_2
_geom_bond_distance
Pd1 C17 1.967(2)
Pd1 C22 1.985(2)
Pd1 O1 2.1089(17)
Pd1 N3 2.146(2)
O1 C6 1.311(3)
N1 C15 1.341(3)
N1 C17 1.407(3)
N1 C1 1.437(3)
N2 C15 1.326(3)
N2 C16 1.392(3)
N2 C18 1.498(3)
N3 C30 1.478(3)
N3 C29 1.480(4)
N3 C28 1.488(3)
C1 C2 1.395(3)
C1 C6 1.412(3)
C2 C3 1.381(4)
C2 H2 0.9500
C3 C4 1.403(4)
C3 C7 1.534(4)
C4 C5 1.381(4)
C4 H4 0.9500
C5 C6 1.444(3)
C5 C11 1.535(4)
C7 C10 1.525(4)
C7 C9 1.530(4)
C7 C8 1.534(5)
C8 H8A 0.9800
C8 H8B 0.9800
C8 H8C 0.9800
C9 H9A 0.9800
C9 H9B 0.9800
C9 H9C 0.9800
C10 H10A 0.9800
C10 H10B 0.9800
C10 H10C 0.9800
C11 C12 1.531(4)
C11 C14 1.541(4)
C11 C13 1.542(4)
C12 H12A 0.9800
C12 H12B 0.9800
C12 H12C 0.9800
C13 H13A 0.9800
C13 H13B 0.9800
C13 H13C 0.9800
C14 H14A 0.9800
C14 H14B 0.9800
C14 H14C 0.9800
C15 H15 0.9500
C16 C17 1.368(3)
C16 H16 0.9500
C18 C21 1.520(4)
C18 C19 1.526(4)
C18 C20 1.530(4)
C19 H19A 0.9800
C19 H19B 0.9800
C19 H19C 0.9800
C20 H20A 0.9800
C20 H20B 0.9800
C20 H20C 0.9800
C21 H21A 0.9800
C21 H21B 0.9800
C21 H21C 0.9800
C22 C23 1.401(4)
C22 C27 1.414(4)
C23 C24 1.396(4)
C23 H23 0.9500
C24 C25 1.388(4)
C24 H24 0.9500
C25 C26 1.398(4)
C25 H25 0.9500
C26 C27 1.386(4)
C26 H26 0.9500
C27 C28 1.502(4)
C28 H28A 0.9900
C28 H28B 0.9900
C29 H29A 0.9800
C29 H29B 0.9800
C29 H29C 0.9800
C30 H30A 0.9800
C30 H30B 0.9800
C30 H30C 0.9800
Cl1 C31 1.729(5)
Cl2 C31 1.775(4)
C31 H31A 0.9900
C31 H31B 0.9900
Cl2' C31' 1.738(9)
Cl1' C31' 1.805(9)
C31' H31C 0.9900
C31' H31D 0.9900

loop_
_geom_torsion_atom_site_label_1
_geom_torsion_atom_site_label_2
_geom_torsion_atom_site_label_3
_geom_torsion_atom_site_label_4
_geom_torsion
C17 Pd1 O1 C6 -40.99(18)
C22 Pd1 O1 C6 124.2(9)
N3 Pd1 O1 C6 145.53(18)
C17 Pd1 N3 C30 -76.4(8)
C22 Pd1 N3 C30 -149.2(2)
O1 Pd1 N3 C30 32.64(19)
C17 Pd1 N3 C29 160.8(7)
C22 Pd1 N3 C29 87.91(18)
O1 Pd1 N3 C29 -90.20(18)
C17 Pd1 N3 C28 43.5(8)
C22 Pd1 N3 C28 -29.34(17)
O1 Pd1 N3 C28 152.54(17)
C15 N1 C1 C2 -33.5(3)
C17 N1 C1 C2 143.0(2)
C15 N1 C1 C6 146.9(2)
C17 N1 C1 C6 -36.6(3)
C6 C1 C2 C3 -4.3(4)
N1 C1 C2 C3 176.1(2)
C1 C2 C3 C4 -1.4(4)
C1 C2 C3 C7 176.5(2)
C2 C3 C4 C5 3.5(4)
C7 C3 C4 C5 -174.5(2)
C3 C4 C5 C6 0.2(4)
C3 C4 C5 C11 178.8(2)
Pd1 O1 C6 C1 33.9(3)
Pd1 O1 C6 C5 -146.12(18)
C2 C1 C6 O1 -172.3(2)
N1 C1 C6 O1 7.3(3)
C2 C1 C6 C5 7.7(3)
N1 C1 C6 C5 -172.7(2)
C4 C5 C6 O1 174.4(2)
C11 C5 C6 O1 -4.2(3)
C4 C5 C6 C1 -5.6(3)
C11 C5 C6 C1 175.8(2)
C2 C3 C7 C10 122.1(3)
C4 C3 C7 C10 -60.1(4)
C2 C3 C7 C9 -118.8(3)
C4 C3 C7 C9 59.0(3)
C2 C3 C7 C8 -0.8(4)
C4 C3 C7 C8 177.1(3)
C4 C5 C11 C12 5.1(3)
C6 C5 C11 C12 -176.3(2)
C4 C5 C11 C14 -113.4(3)
C6 C5 C11 C14 65.2(3)
C4 C5 C11 C13 125.2(3)
C6 C5 C11 C13 -56.2(3)
C16 N2 C15 N1 0.2(3)
C18 N2 C15 N1 -179.1(2)
C17 N1 C15 N2 -0.5(3)
C1 N1 C15 N2 176.5(2)
C15 N2 C16 C17 0.2(3)
C18 N2 C16 C17 179.6(2)
N2 C16 C17 N1 -0.5(3)
N2 C16 C17 Pd1 164.60(19)
C15 N1 C17 C16 0.6(3)
C1 N1 C17 C16 -176.2(2)
C15 N1 C17 Pd1 -166.97(17)
C1 N1 C17 Pd1 16.2(3)
C22 Pd1 C17 C16 34.1(3)
O1 Pd1 C17 C16 -147.2(3)
N3 Pd1 C17 C16 -38.0(9)
C22 Pd1 C17 N1 -162.77(19)
O1 Pd1 C17 N1 15.91(18)
N3 Pd1 C17 N1 125.1(7)
C15 N2 C18 C21 -7.0(3)
C16 N2 C18 C21 173.8(2)
C15 N2 C18 C19 -127.7(3)
C16 N2 C18 C19 53.1(3)
C15 N2 C18 C20 112.6(3)
C16 N2 C18 C20 -66.6(3)
C17 Pd1 C22 C23 23.3(2)
O1 Pd1 C22 C23 -141.9(9)
N3 Pd1 C22 C23 -163.4(2)
C17 Pd1 C22 C27 -159.35(19)
O1 Pd1 C22 C27 35.5(11)
N3 Pd1 C22 C27 14.03(18)
C27 C22 C23 C24 1.8(4)
Pd1 C22 C23 C24 179.2(2)
C22 C23 C24 C25 -1.9(4)
C23 C24 C25 C26 0.1(4)
C24 C25 C26 C27 1.6(4)
C25 C26 C27 C22 -1.7(4)
C25 C26 C27 C28 175.5(3)
C23 C22 C27 C26 -0.1(4)
Pd1 C22 C27 C26 -177.8(2)
C23 C22 C27 C28 -177.3(2)
Pd1 C22 C27 C28 4.9(3)
C30 N3 C28 C27 160.1(2)
C29 N3 C28 C27 -79.5(3)
Pd1 N3 C28 C27 38.4(2)
C26 C27 C28 N3 152.0(3)
C22 C27 C28 N3 -30.7(3)

loop_
_platon_squeeze_void_nr
_platon_squeeze_void_average_x
_platon_squeeze_void_average_y
_platon_squeeze_void_average_z
_platon_squeeze_void_volume
_platon_squeeze_void_count_electrons
_platon_squeeze_void_content
1 0.000 0.250 0.125 693 140 ' '
2 0.000 0.750 -0.126 689 139 ' '
3 0.000 0.750 0.276 88 28 ' '
4 0.000 0.750 0.474 88 28 ' '
5 0.000 0.250 0.526 88 28 ' '
6 0.000 0.250 0.724 88 28 ' '
7 0.500 0.250 0.376 689 139 ' '
8 0.500 0.750 0.625 684 139 ' '
9 0.500 0.750 0.026 88 28 ' '
10 0.500 0.250 0.974 88 28 ' '
11 0.500 0.750 0.224 88 28 ' '
12 0.500 0.250 0.776 88 28 ' '
